data_4504400
loop_
_publ_author_name
'Wang, Yong-Tao'
'Tang, Gui-Mei'
'Liu, Zhi-Min'
'Yi, Xiang-Hui'

_publ_section_title
;
 Can One-Dimensional Water Be Controlled by Transformation of Substitution
 Groups Based on Organic Hosts?
;
_journal_issue 11
_journal_name_full 'Crystal Growth &amp; Design'
_journal_page_first 2272
_journal_paper_doi 10.1021/cg070487o
_journal_volume 7
_journal_year 2007
_chemical_formula_sum 'C14 H18 N2 O4'
_chemical_formula_weight 278.30
_chemical_name_systematic
; 
 ? 
;
_space_group_IT_number 14
_symmetry_cell_setting monoclinic
_symmetry_space_group_name_Hall '-P 2ybc'
_symmetry_space_group_name_H-M 'P 1 21/c 1'
_atom_sites_solution_hydrogens geom
_atom_sites_solution_primary direct
_atom_sites_solution_secondary difmap
_audit_creation_method SHELXL-97
_cell_angle_alpha 90.00
_cell_angle_beta 91.149(8)
_cell_angle_gamma 90.00
_cell_formula_units_Z 4
_cell_length_a 4.721(2)
_cell_length_b 9.606(5)
_cell_length_c 31.948(15)
_cell_measurement_temperature 298(2)
_cell_volume 1448.5(12)
_computing_cell_refinement 'Bruker SMART'
_computing_data_collection 'Bruker SMART'
_computing_data_reduction 'Bruker SAINT'
_computing_molecular_graphics 'Bruker SHELXTL'
_computing_publication_material 'Bruker SHELXTL'
_computing_structure_refinement 'SHELXL-97 (Sheldrick, 1997)'
_computing_structure_solution 'SHELXS-97 (Sheldrick, 1990)'
_diffrn_ambient_temperature 298(2)
_diffrn_measured_fraction_theta_full 0.999
_diffrn_measured_fraction_theta_max 0.999
_diffrn_measurement_device_type 'CCD area detector'
_diffrn_measurement_method 'phi and omega scans'
_diffrn_radiation_monochromator graphite
_diffrn_radiation_source 'fine-focus sealed tube'
_diffrn_radiation_type MoK\a
_diffrn_radiation_wavelength 0.71073
_diffrn_reflns_av_R_equivalents 0.0567
_diffrn_reflns_av_sigmaI/netI 0.0827
_diffrn_reflns_limit_h_max 5
_diffrn_reflns_limit_h_min -5
_diffrn_reflns_limit_k_max 11
_diffrn_reflns_limit_k_min -10
_diffrn_reflns_limit_l_max 38
_diffrn_reflns_limit_l_min -39
_diffrn_reflns_number 7701
_diffrn_reflns_theta_full 26.00
_diffrn_reflns_theta_max 26.00
_diffrn_reflns_theta_min 2.21
_exptl_absorpt_coefficient_mu 0.094
_exptl_absorpt_correction_T_max 0.9814
_exptl_absorpt_correction_T_min 0.9723
_exptl_absorpt_correction_type none
_exptl_crystal_colour YELLOW
_exptl_crystal_density_diffrn 1.276
_exptl_crystal_density_meas 0
_exptl_crystal_density_method 'not measured'
_exptl_crystal_description needle
_exptl_crystal_F_000 592
_exptl_crystal_size_max 0.30
_exptl_crystal_size_mid 0.20
_exptl_crystal_size_min 0.20
_refine_diff_density_max 0.145
_refine_diff_density_min -0.135
_refine_diff_density_rms 0.038
_refine_ls_extinction_method none
_refine_ls_goodness_of_fit_ref 0.978
_refine_ls_hydrogen_treatment mixed
_refine_ls_matrix_type full
_refine_ls_number_parameters 253
_refine_ls_number_reflns 2842
_refine_ls_number_restraints 0
_refine_ls_restrained_S_all 0.978
_refine_ls_R_factor_all 0.1246
_refine_ls_R_factor_gt 0.0572
_refine_ls_shift/su_max 0.001
_refine_ls_shift/su_mean 0.000
_refine_ls_structure_factor_coef Fsqd
_refine_ls_weighting_details 'calc w=1/[\s^2^(Fo^2^)+(0.0454P)^2^+0.0000P] where P=(Fo^2^+2Fc^2^)/3'
_refine_ls_weighting_scheme calc
_refine_ls_wR_factor_gt 0.1103
_refine_ls_wR_factor_ref 0.1290
_reflns_number_gt 1527
_reflns_number_total 2842
_reflns_threshold_expression >2sigma(I)
_cod_data_source_file cg070487o-file003.cif
_cod_data_source_block compound_2
_cod_depositor_comments
;
The following automatic conversions were performed:

'_symmetry_cell_setting' value 'Monoclinic' changed to 'monoclinic'
according to /home/saulius/struct/CIF-dictionaries/cif_core.dic
dictionary named 'cif_core.dic' version 2.4.1 from 2010-06-29.

Automatic conversion script
Id: cif_fix_values 1715 2011-07-08 13:25:40Z adriana 
;
_cod_original_sg_symbol_H-M P2(1)/c
_cod_database_code 4504400

loop_
_symmetry_equiv_pos_as_xyz
'x, y, z'
'-x, y+1/2, -z+1/2'
'-x, -y, -z'
'x, -y-1/2, z-1/2'

loop_
_atom_site_label
_atom_site_type_symbol
_atom_site_fract_x
_atom_site_fract_y
_atom_site_fract_z
_atom_site_U_iso_or_equiv
_atom_site_adp_type
_atom_site_occupancy
_atom_site_symmetry_multiplicity
_atom_site_calc_flag
O1 O 0.8496(4) 0.75571(17) 1.01635(5) 0.0606(6) Uani 1 1 d
O1W O 1.2002(5) 0.9428(2) 0.61121(8) 0.0664(6) Uani 1 1 d
H1BC H 1.372(10) 0.954(4) 0.6277(12) 0.140(17) Uiso 1 1 d
H1AC H 1.202(7) 0.994(3) 0.5919(9) 0.075(12) Uiso 1 1 d
O2 O 0.8453(4) 0.6070(2) 0.96319(5) 0.0594(6) Uani 1 1 d
O2W O 1.7011(6) 0.9712(2) 0.65414(8) 0.0697(6) Uani 1 1 d
H2AA H 1.717(7) 1.025(4) 0.6795(11) 0.121(14) Uiso 1 1 d
H2BA H 1.858(8) 0.962(3) 0.6442(10) 0.092(14) Uiso 1 1 d
N1 N 1.7828(6) 1.1308(3) 0.72757(7) 0.0767(8) Uani 1 1 d
N2 N 1.9253(4) 1.1446(2) 0.79332(6) 0.0453(6) Uani 1 1 d
C1 C 1.9525(8) 1.0811(4) 0.75644(10) 0.0661(9) Uani 1 1 d
C2 C 1.6371(8) 1.2332(4) 0.74723(10) 0.0691(9) Uani 1 1 d
H2A H 1.501(7) 1.284(3) 0.7322(9) 0.094(11) Uiso 1 1 d
C3 C 1.7194(6) 1.2414(3) 0.78747(10) 0.0576(8) Uani 1 1 d
H3A H 1.661(6) 1.304(3) 0.8082(8) 0.074(9) Uiso 1 1 d
C4 C 2.0605(7) 1.1063(4) 0.83307(9) 0.0529(7) Uani 1 1 d
H4BA H 2.103(6) 1.191(3) 0.8480(8) 0.071(9) Uiso 1 1 d
H4AA H 2.224(6) 1.056(3) 0.8260(8) 0.072(9) Uiso 1 1 d
C5 C 1.8642(5) 1.0213(2) 0.85933(7) 0.0401(6) Uani 1 1 d
C6 C 1.7922(6) 0.8874(3) 0.84731(8) 0.0478(7) Uani 1 1 d
H6A H 1.875(5) 0.848(2) 0.8221(7) 0.047(7) Uiso 1 1 d
C7 C 1.5989(6) 0.8123(3) 0.86929(8) 0.0486(7) Uani 1 1 d
H7A H 1.555(5) 0.723(2) 0.8608(6) 0.048(7) Uiso 1 1 d
C8 C 1.4735(5) 0.8656(2) 0.90456(7) 0.0399(6) Uani 1 1 d
C9 C 1.5513(6) 0.9970(3) 0.91691(9) 0.0500(7) Uani 1 1 d
H9A H 1.476(5) 1.035(2) 0.9401(7) 0.045(7) Uiso 1 1 d
C10 C 1.7433(6) 1.0752(3) 0.89462(8) 0.0490(7) Uani 1 1 d
H10A H 1.796(5) 1.167(3) 0.9035(7) 0.059(8) Uiso 1 1 d
C11 C 1.2651(6) 0.7812(3) 0.92644(8) 0.0475(7) Uani 1 1 d
H11A H 1.218(5) 0.697(3) 0.9140(7) 0.052(7) Uiso 1 1 d
C12 C 1.1324(6) 0.8112(3) 0.96065(8) 0.0498(7) Uani 1 1 d
H12A H 1.176(6) 0.898(3) 0.9750(8) 0.078(9) Uiso 1 1 d
C13 C 0.9303(5) 0.7129(3) 0.97901(8) 0.0468(7) Uani 1 1 d
C14 C 0.6618(9) 0.6637(4) 1.03838(11) 0.0645(9) Uani 1 1 d
H14A H 0.471(9) 0.674(4) 1.0290(11) 0.121(15) Uiso 1 1 d
H14B H 0.730(7) 0.569(4) 1.0377(10) 0.113(13) Uiso 1 1 d
H14C H 0.661(7) 0.694(3) 1.0681(10) 0.109(12) Uiso 1 1 d
H2BB H 2.087(7) 1.009(3) 0.7544(9) 0.085(10) Uiso 1 1 d

loop_
_atom_site_aniso_label
_atom_site_aniso_U_11
_atom_site_aniso_U_22
_atom_site_aniso_U_33
_atom_site_aniso_U_23
_atom_site_aniso_U_13
_atom_site_aniso_U_12
O1 0.0661(13) 0.0632(13) 0.0531(11) -0.0043(9) 0.0150(10) -0.0089(10)
O1W 0.0696(16) 0.0677(15) 0.0618(14) 0.0090(12) 0.0007(13) -0.0007(12)
O2 0.0689(14) 0.0550(12) 0.0546(11) -0.0021(9) 0.0045(10) -0.0047(10)
O2W 0.0616(16) 0.0810(16) 0.0665(15) -0.0074(12) -0.0027(13) 0.0024(12)
N1 0.091(2) 0.090(2) 0.0489(15) -0.0019(14) -0.0047(15) -0.0009(17)
N2 0.0425(13) 0.0479(14) 0.0454(13) 0.0034(10) 0.0039(10) -0.0023(10)
C1 0.069(2) 0.069(2) 0.060(2) -0.0063(17) 0.0106(18) 0.0152(18)
C2 0.065(2) 0.079(2) 0.063(2) 0.0192(19) -0.0072(19) 0.0040(18)
C3 0.062(2) 0.0545(19) 0.0569(19) 0.0033(16) 0.0063(17) 0.0063(16)
C4 0.0459(19) 0.058(2) 0.0544(18) 0.0097(16) -0.0046(15) -0.0041(16)
C5 0.0334(15) 0.0458(15) 0.0407(14) 0.0065(12) -0.0057(12) -0.0015(12)
C6 0.0481(17) 0.0510(17) 0.0443(15) -0.0051(13) -0.0018(14) -0.0017(14)
C7 0.0540(18) 0.0383(16) 0.0533(16) -0.0034(13) -0.0025(14) -0.0075(14)
C8 0.0397(15) 0.0346(14) 0.0453(14) 0.0056(12) -0.0049(12) -0.0003(12)
C9 0.0540(19) 0.0498(17) 0.0467(16) -0.0031(14) 0.0116(14) 0.0064(14)
C10 0.0524(19) 0.0388(16) 0.0557(17) -0.0038(14) -0.0031(15) -0.0024(14)
C11 0.0464(18) 0.0450(17) 0.0509(16) 0.0017(14) -0.0076(14) 0.0027(14)
C12 0.0505(18) 0.0511(18) 0.0479(16) 0.0005(14) -0.0008(14) 0.0021(15)
C13 0.0457(17) 0.0470(16) 0.0477(16) 0.0059(13) -0.0015(14) 0.0065(14)
C14 0.067(3) 0.065(2) 0.062(2) 0.0099(17) 0.0240(19) -0.0011(19)

loop_
_atom_type_symbol
_atom_type_description
_atom_type_scat_dispersion_real
_atom_type_scat_dispersion_imag
_atom_type_scat_source
C C 0.0033 0.0016 'International Tables Vol C Tables 4.2.6.8 and 6.1.1.4'
H H 0.0000 0.0000 'International Tables Vol C Tables 4.2.6.8 and 6.1.1.4'
N N 0.0061 0.0033 'International Tables Vol C Tables 4.2.6.8 and 6.1.1.4'
O O 0.0106 0.0060 'International Tables Vol C Tables 4.2.6.8 and 6.1.1.4'

loop_
_geom_angle_atom_site_label_1
_geom_angle_atom_site_label_2
_geom_angle_atom_site_label_3
_geom_angle
C13 O1 C14 116.0(2)
H1BC O1W H1AC 110(3)
H2AA O2W H2BA 109(3)
C1 N1 C2 104.4(3)
C1 N2 C3 105.8(3)
C1 N2 C4 127.3(3)
C3 N2 C4 126.4(2)
N1 C1 N2 112.9(3)
N1 C1 H2BB 128.9(18)
N2 C1 H2BB 118.2(18)
C3 C2 N1 110.2(3)
C3 C2 H2A 130.5(19)
N1 C2 H2A 119.3(19)
C2 C3 N2 106.6(3)
C2 C3 H3A 129.1(17)
N2 C3 H3A 124.2(17)
N2 C4 C5 111.1(2)
N2 C4 H4BA 107.6(16)
C5 C4 H4BA 107.9(15)
N2 C4 H4AA 105.5(17)
C5 C4 H4AA 111.9(17)
H4BA C4 H4AA 113(2)
C10 C5 C6 118.3(2)
C10 C5 C4 121.6(3)
C6 C5 C4 120.1(2)
C7 C6 C5 120.7(3)
C7 C6 H6A 120.2(13)
C5 C6 H6A 119.0(13)
C6 C7 C8 121.6(3)
C6 C7 H7A 119.3(13)
C8 C7 H7A 119.1(13)
C9 C8 C7 117.3(2)
C9 C8 C11 123.5(2)
C7 C8 C11 119.2(2)
C8 C9 C10 121.7(3)
C8 C9 H9A 119.7(15)
C10 C9 H9A 118.6(15)
C5 C10 C9 120.2(3)
C5 C10 H10A 118.8(14)
C9 C10 H10A 121.0(14)
C12 C11 C8 128.1(3)
C12 C11 H11A 116.1(14)
C8 C11 H11A 115.8(14)
C11 C12 C13 121.2(3)
C11 C12 H12A 119.0(16)
C13 C12 H12A 119.7(16)
O2 C13 O1 122.8(2)
O2 C13 C12 126.1(2)
O1 C13 C12 111.1(3)
O1 C14 H14A 112(2)
O1 C14 H14B 111(2)
H14A C14 H14B 114(3)
O1 C14 H14C 108(2)
H14A C14 H14C 104(3)
H14B C14 H14C 108(3)

loop_
_geom_bond_atom_site_label_1
_geom_bond_atom_site_label_2
_geom_bond_distance
O1 C13 1.325(3)
O1 C14 1.445(3)
O1W H1BC 0.97(5)
O1W H1AC 0.79(3)
O2 C13 1.202(3)
O2W H2AA 0.96(4)
O2W H2BA 0.82(4)
N1 C1 1.300(4)
N1 C2 1.361(4)
N2 C1 1.335(3)
N2 C3 1.356(3)
N2 C4 1.457(3)
C1 H2BB 0.94(3)
C2 C3 1.338(4)
C2 H2A 0.93(3)
C3 H3A 0.94(3)
C4 C5 1.503(3)
C4 H4BA 0.96(3)
C4 H4AA 0.94(3)
C5 C10 1.375(3)
C5 C6 1.382(3)
C6 C7 1.368(3)
C6 H6A 0.98(2)
C7 C8 1.382(3)
C7 H7A 0.92(2)
C8 C9 1.371(3)
C8 C11 1.463(3)
C9 C10 1.385(4)
C9 H9A 0.90(2)
C10 H10A 0.96(2)
C11 C12 1.303(3)
C11 H11A 0.92(2)
C12 C13 1.473(4)
C12 H12A 0.97(3)
C14 H14A 0.95(4)
C14 H14B 0.96(4)
C14 H14C 0.99(3)

loop_
_cod_related_entry_id
_cod_related_entry_database
_cod_related_entry_code
1 ChemSpider 30661457
